data_2222804
loop_
_publ_author_name
'Liu, Yi-Chang'
'Lin, Chia-Her'
'Ko, Bao-Tsan'

_publ_section_title
;
 2-(2<i>H</i>-Benzotriazol-2-yl)-4-methylphenyl diphenylphosphinate
;
_journal_coeditor_code LH2871
_journal_issue 8
_journal_name_full 'Acta Crystallographica Section E'
_journal_page_first o2058
_journal_paper_doi 10.1107/S1600536809029870
_journal_volume 65
_journal_year 2009
_chemical_formula_iupac 'C25 H20 N3 O2 P'
_chemical_formula_moiety 'C25 H20 N3 O2 P'
_chemical_formula_sum 'C25 H20 N3 O2 P'
_chemical_formula_weight 425.41
_chemical_name_systematic
;
2-(2<i>H</i>-Benzotriazol-2-yl)-4-methylphenyl diphenylphosphinate
;
_space_group_IT_number 29
_symmetry_cell_setting orthorhombic
_symmetry_space_group_name_Hall 'P 2c -2ac'
_symmetry_space_group_name_H-M 'P c a 21'
_atom_sites_solution_hydrogens geom
_atom_sites_solution_primary direct
_atom_sites_solution_secondary difmap
_audit_creation_method SHELXL-97
_cell_angle_alpha 90.00
_cell_angle_beta 90.00
_cell_angle_gamma 90.00
_cell_formula_units_Z 4
_cell_length_a 12.7691(7)
_cell_length_b 9.4064(5)
_cell_length_c 18.6362(10)
_cell_measurement_reflns_used 6495
_cell_measurement_temperature 296(2)
_cell_measurement_theta_max 25.954
_cell_measurement_theta_min 2.690
_cell_volume 2238.4(2)
_computing_cell_refinement 'SAINT (Bruker, 1999)'
_computing_data_collection 'SMART (Bruker, 1999)'
_computing_data_reduction 'SAINT (Bruker, 1999)'
_computing_molecular_graphics 'SHELXTL (Sheldrick, 2008)'
_computing_publication_material 'SHELXTL (Sheldrick, 2008)'
_computing_structure_refinement 'SHELXL97 (Sheldrick, 2008)'
_computing_structure_solution 'SHELXS97 (Sheldrick, 2008)'
_diffrn_ambient_temperature 296(2)
_diffrn_measured_fraction_theta_full 0.999
_diffrn_measured_fraction_theta_max 0.999
_diffrn_measurement_device_type 'Bruker SMART-1000 CCD'
_diffrn_measurement_method \w
_diffrn_radiation_monochromator graphite
_diffrn_radiation_source 'fine-focus sealed tube'
_diffrn_radiation_type MoK\a
_diffrn_radiation_wavelength 0.71073
_diffrn_reflns_av_R_equivalents 0.0340
_diffrn_reflns_av_sigmaI/netI 0.0254
_diffrn_reflns_limit_h_max 14
_diffrn_reflns_limit_h_min -15
_diffrn_reflns_limit_k_max 11
_diffrn_reflns_limit_k_min -11
_diffrn_reflns_limit_l_max 22
_diffrn_reflns_limit_l_min -19
_diffrn_reflns_number 11920
_diffrn_reflns_theta_full 25.99
_diffrn_reflns_theta_max 25.99
_diffrn_reflns_theta_min 2.17
_exptl_absorpt_coefficient_mu 0.149
_exptl_absorpt_correction_T_max 0.974
_exptl_absorpt_correction_T_min 0.963
_exptl_absorpt_correction_type multi-scan
_exptl_absorpt_process_details '(SADABS; Sheldrick, 1996)'
_exptl_crystal_colour colourless
_exptl_crystal_density_diffrn 1.262
_exptl_crystal_density_method 'not measured'
_exptl_crystal_description block
_exptl_crystal_F_000 888
_exptl_crystal_size_max 0.30
_exptl_crystal_size_mid 0.20
_exptl_crystal_size_min 0.15
_refine_diff_density_max 0.139
_refine_diff_density_min -0.197
_refine_ls_abs_structure_details 'Flack (1983), 1412 Friedel pairs'
_refine_ls_abs_structure_Flack 0.01(7)
_refine_ls_extinction_method none
_refine_ls_goodness_of_fit_ref 1.052
_refine_ls_hydrogen_treatment constr
_refine_ls_matrix_type full
_refine_ls_number_parameters 280
_refine_ls_number_reflns 3684
_refine_ls_number_restraints 1
_refine_ls_restrained_S_all 1.051
_refine_ls_R_factor_all 0.0359
_refine_ls_R_factor_gt 0.0318
_refine_ls_shift/su_max 0.001
_refine_ls_shift/su_mean 0.000
_refine_ls_structure_factor_coef Fsqd
_refine_ls_weighting_details 'calc w=1/[\s^2^(Fo^2^)+(0.058P)^2^] where P=(Fo^2^+2Fc^2^)/3'
_refine_ls_weighting_scheme calc
_refine_ls_wR_factor_gt 0.0833
_refine_ls_wR_factor_ref 0.0861
_reflns_number_gt 3343
_reflns_number_total 3684
_reflns_threshold_expression I>2\s(I)
_cod_data_source_file lh2871.cif
_cod_data_source_block I
_cod_database_code 2222804
_cod_database_fobs_code 2222804

loop_
_symmetry_equiv_pos_as_xyz
'x, y, z'
'-x, -y, z+1/2'
'x+1/2, -y, z'
'-x+1/2, y, z+1/2'

loop_
_atom_site_type_symbol
_atom_site_label
_atom_site_fract_x
_atom_site_fract_y
_atom_site_fract_z
_atom_site_U_iso_or_equiv
_atom_site_adp_type
_atom_site_calc_flag
_atom_site_refinement_flags
_atom_site_occupancy
_atom_site_disorder_assembly
_atom_site_disorder_group
P P -0.78562(3) -0.27388(4) -0.41236(3) 0.04851(13) Uani d . 1 . .
O O1 -0.74629(11) -0.25123(13) -0.49386(7) 0.0523(3) Uani d . 1 . .
O O2 -0.89556(10) -0.23744(14) -0.39862(10) 0.0724(4) Uani d . 1 . .
N N1 -0.54417(13) -0.30745(18) -0.54995(9) 0.0573(4) Uani d . 1 . .
N N2 -0.58778(12) -0.21611(16) -0.59589(8) 0.0510(3) Uani d . 1 . .
N N3 -0.56809(15) -0.23649(17) -0.66558(9) 0.0617(4) Uani d . 1 . .
C C1 -0.73324(14) -0.11822(19) -0.52534(11) 0.0498(4) Uani d . 1 . .
C C2 -0.65289(15) -0.10047(19) -0.57421(10) 0.0536(4) Uani d . 1 . .
C C3 -0.63716(18) 0.0309(2) -0.60682(12) 0.0641(5) Uani d . 1 . .
H H3B -0.5823 0.0422 -0.6391 0.077 Uiso calc R 1 . .
C C4 -0.7020(2) 0.1451(2) -0.59187(13) 0.0675(6) Uani d . 1 . .
C C5 -0.78319(19) 0.1244(2) -0.54483(14) 0.0710(6) Uani d . 1 . .
H H5A -0.8283 0.1996 -0.5351 0.085 Uiso calc R 1 . .
C C6 -0.80000(17) -0.0052(2) -0.51143(12) 0.0652(5) Uani d . 1 . .
H H6A -0.8558 -0.0163 -0.4798 0.078 Uiso calc R 1 . .
C C7 -0.49173(14) -0.3965(2) -0.59453(10) 0.0543(4) Uani d . 1 . .
C C8 -0.4308(2) -0.5185(3) -0.57796(13) 0.0768(6) Uani d . 1 . .
H H8A -0.4209 -0.5492 -0.5310 0.092 Uiso calc R 1 . .
C C9 -0.3876(2) -0.5879(3) -0.63507(16) 0.0861(7) Uani d . 1 . .
H H9A -0.3471 -0.6683 -0.6265 0.103 Uiso calc R 1 . .
C C10 -0.4020(2) -0.5427(3) -0.70636(15) 0.0862(7) Uani d . 1 . .
H H10A -0.3709 -0.5943 -0.7432 0.103 Uiso calc R 1 . .
C C11 -0.45980(19) -0.4263(3) -0.72317(13) 0.0762(6) Uani d . 1 . .
H H11A -0.4683 -0.3963 -0.7704 0.091 Uiso calc R 1 . .
C C12 -0.50631(15) -0.3531(2) -0.66534(11) 0.0561(4) Uani d . 1 . .
C C13 -0.6860(3) 0.2874(3) -0.6283(2) 0.0984(9) Uani d . 1 . .
H H13A -0.7377 0.3535 -0.6114 0.148 Uiso calc R 1 . .
H H13B -0.6929 0.2760 -0.6793 0.148 Uiso calc R 1 . .
H H13C -0.6173 0.3227 -0.6173 0.148 Uiso calc R 1 . .
C C14 -0.75764(14) -0.45832(18) -0.40115(10) 0.0511(4) Uani d . 1 . .
C C15 -0.66460(14) -0.5202(2) -0.42229(12) 0.0612(5) Uani d . 1 . .
H H15A -0.6144 -0.4658 -0.4459 0.073 Uiso calc R 1 . .
C C16 -0.64533(18) -0.6626(2) -0.40869(16) 0.0746(6) Uani d . 1 . .
H H16A -0.5822 -0.7036 -0.4226 0.089 Uiso calc R 1 . .
C C17 -0.7204(3) -0.7429(2) -0.37445(17) 0.0840(8) Uani d . 1 . .
H H17A -0.7086 -0.8391 -0.3663 0.101 Uiso calc R 1 . .
C C18 -0.8118(3) -0.6822(3) -0.35251(19) 0.0982(9) Uani d . 1 . .
H H18A -0.8609 -0.7367 -0.3281 0.118 Uiso calc R 1 . .
C C19 -0.83227(19) -0.5408(3) -0.36614(16) 0.0811(7) Uani d . 1 . .
H H19A -0.8956 -0.5008 -0.3520 0.097 Uiso calc R 1 . .
C C20 -0.69692(13) -0.17140(17) -0.35845(9) 0.0460(4) Uani d . 1 . .
C C21 -0.73139(19) -0.1249(2) -0.29154(12) 0.0636(6) Uani d . 1 . .
H H21A -0.7985 -0.1470 -0.2757 0.076 Uiso calc R 1 . .
C C22 -0.6643(2) -0.0451(3) -0.24858(12) 0.0791(7) Uani d . 1 . .
H H22A -0.6865 -0.0153 -0.2035 0.095 Uiso calc R 1 . .
C C23 -0.5668(2) -0.0102(2) -0.27184(15) 0.0770(6) Uani d . 1 . .
H H23A -0.5234 0.0449 -0.2430 0.092 Uiso calc R 1 . .
C C24 -0.53189(18) -0.0559(2) -0.33777(13) 0.0677(5) Uani d . 1 . .
H H24A -0.4653 -0.0310 -0.3535 0.081 Uiso calc R 1 . .
C C25 -0.59558(14) -0.1389(2) -0.38062(11) 0.0562(4) Uani d . 1 . .
H H25A -0.5708 -0.1731 -0.4243 0.067 Uiso calc R 1 . .

loop_
_atom_site_aniso_label
_atom_site_aniso_U_11
_atom_site_aniso_U_22
_atom_site_aniso_U_33
_atom_site_aniso_U_12
_atom_site_aniso_U_13
_atom_site_aniso_U_23
P 0.0399(2) 0.0488(2) 0.0569(3) -0.00062(15) 0.0029(2) -0.0003(2)
O1 0.0566(7) 0.0499(6) 0.0504(7) 0.0003(5) -0.0023(6) 0.0000(5)
O2 0.0446(7) 0.0726(9) 0.0998(14) 0.0035(6) 0.0074(7) 0.0013(8)
N1 0.0617(9) 0.0667(10) 0.0436(8) 0.0101(8) -0.0017(7) 0.0031(7)
N2 0.0576(9) 0.0532(8) 0.0424(8) 0.0008(6) -0.0003(6) 0.0025(6)
N3 0.0772(11) 0.0662(10) 0.0416(9) 0.0011(8) 0.0019(8) 0.0047(7)
C1 0.0529(10) 0.0484(10) 0.0481(10) 0.0013(7) -0.0086(8) -0.0012(8)
C2 0.0621(10) 0.0524(10) 0.0462(10) 0.0023(8) -0.0080(8) 0.0007(8)
C3 0.0749(13) 0.0586(12) 0.0588(12) -0.0026(9) -0.0006(9) 0.0065(9)
C4 0.0864(14) 0.0510(11) 0.0650(14) 0.0023(9) -0.0146(11) 0.0061(10)
C5 0.0842(14) 0.0547(11) 0.0742(15) 0.0183(10) -0.0125(12) -0.0007(10)
C6 0.0687(12) 0.0643(12) 0.0625(13) 0.0107(9) -0.0018(10) 0.0021(10)
C7 0.0533(10) 0.0600(10) 0.0498(10) 0.0030(8) -0.0007(8) -0.0018(8)
C8 0.0810(13) 0.0845(15) 0.0650(13) 0.0261(12) 0.0004(12) 0.0052(12)
C9 0.0862(16) 0.0871(16) 0.0849(18) 0.0310(13) 0.0016(14) -0.0089(14)
C10 0.0905(17) 0.0927(17) 0.0752(17) 0.0148(14) 0.0108(13) -0.0277(14)
C11 0.0877(16) 0.0905(17) 0.0504(12) 0.0048(13) 0.0065(11) -0.0092(11)
C12 0.0598(10) 0.0610(11) 0.0476(10) -0.0026(8) 0.0029(8) -0.0012(8)
C13 0.124(2) 0.0571(13) 0.114(2) 0.0010(14) 0.0021(19) 0.0205(14)
C14 0.0516(8) 0.0477(8) 0.0540(11) -0.0075(7) -0.0029(8) -0.0012(8)
C15 0.0549(10) 0.0556(10) 0.0731(14) 0.0019(7) 0.0007(9) 0.0058(10)
C16 0.0793(13) 0.0602(11) 0.0842(15) 0.0131(10) -0.0135(13) -0.0024(12)
C17 0.110(2) 0.0502(12) 0.0916(19) -0.0074(12) -0.0226(15) 0.0083(12)
C18 0.112(2) 0.0664(14) 0.116(3) -0.0274(15) 0.0132(18) 0.0180(15)
C19 0.0705(13) 0.0671(14) 0.106(2) -0.0147(10) 0.0195(13) 0.0097(13)
C20 0.0529(9) 0.0382(8) 0.0467(9) 0.0036(7) 0.0034(7) -0.0001(7)
C21 0.0804(16) 0.0569(12) 0.0534(13) 0.0099(10) 0.0133(10) 0.0009(9)
C22 0.122(2) 0.0656(14) 0.0500(12) 0.0125(14) -0.0011(13) -0.0161(11)
C23 0.0982(17) 0.0576(12) 0.0752(15) -0.0024(11) -0.0260(14) -0.0107(11)
C24 0.0624(12) 0.0676(13) 0.0733(14) -0.0109(9) -0.0138(10) -0.0027(11)
C25 0.0527(9) 0.0622(11) 0.0536(10) -0.0032(8) 0.0018(8) -0.0064(8)

loop_
_atom_type_symbol
_atom_type_description
_atom_type_scat_dispersion_real
_atom_type_scat_dispersion_imag
_atom_type_scat_source
C C 0.0033 0.0016 'International Tables Vol C Tables 4.2.6.8 and 6.1.1.4'
H H 0.0000 0.0000 'International Tables Vol C Tables 4.2.6.8 and 6.1.1.4'
O O 0.0106 0.0060 'International Tables Vol C Tables 4.2.6.8 and 6.1.1.4'
P P 0.1023 0.0942 'International Tables Vol C Tables 4.2.6.8 and 6.1.1.4'
N N 0.0061 0.0033 'International Tables Vol C Tables 4.2.6.8 and 6.1.1.4'

loop_
_geom_angle_atom_site_label_1
_geom_angle_atom_site_label_2
_geom_angle_atom_site_label_3
_geom_angle_site_symmetry_1
_geom_angle_site_symmetry_3
_geom_angle
_geom_angle_publ_flag
O2 P O1 . . 115.53(10) y
O2 P C14 . . 113.48(8) y
O1 P C14 . . 100.15(8) y
O2 P C20 . . 112.37(9) y
O1 P C20 . . 105.04(8) y
C14 P C20 . . 109.30(8) y
C1 O1 P . . 123.55(12) ?
N2 N1 C7 . . 102.17(15) ?
N1 N2 N3 . . 116.91(16) ?
N1 N2 C2 . . 123.51(16) ?
N3 N2 C2 . . 119.59(15) ?
N2 N3 C12 . . 102.88(15) ?
C2 C1 C6 . . 119.13(19) ?
C2 C1 O1 . . 118.37(16) ?
C6 C1 O1 . . 122.45(18) ?
C1 C2 C3 . . 120.14(18) ?
C1 C2 N2 . . 121.79(16) ?
C3 C2 N2 . . 117.97(18) ?
C4 C3 C2 . . 121.0(2) ?
C4 C3 H3B . . 119.5 ?
C2 C3 H3B . . 119.5 ?
C5 C4 C3 . . 118.1(2) ?
C5 C4 C13 . . 120.9(2) ?
C3 C4 C13 . . 121.0(3) ?
C4 C5 C6 . . 122.0(2) ?
C4 C5 H5A . . 119.0 ?
C6 C5 H5A . . 119.0 ?
C5 C6 C1 . . 119.7(2) ?
C5 C6 H6A . . 120.2 ?
C1 C6 H6A . . 120.2 ?
N1 C7 C12 . . 109.42(16) ?
N1 C7 C8 . . 129.50(19) ?
C12 C7 C8 . . 121.07(18) ?
C9 C8 C7 . . 116.0(2) ?
C9 C8 H8A . . 122.0 ?
C7 C8 H8A . . 122.0 ?
C8 C9 C10 . . 122.6(2) ?
C8 C9 H9A . . 118.7 ?
C10 C9 H9A . . 118.7 ?
C11 C10 C9 . . 122.2(2) ?
C11 C10 H10A . . 118.9 ?
C9 C10 H10A . . 118.9 ?
C10 C11 C12 . . 116.5(2) ?
C10 C11 H11A . . 121.7 ?
C12 C11 H11A . . 121.7 ?
N3 C12 C7 . . 108.62(16) ?
N3 C12 C11 . . 129.8(2) ?
C7 C12 C11 . . 121.60(19) ?
C4 C13 H13A . . 109.5 ?
C4 C13 H13B . . 109.5 ?
H13A C13 H13B . . 109.5 ?
C4 C13 H13C . . 109.5 ?
H13A C13 H13C . . 109.5 ?
H13B C13 H13C . . 109.5 ?
C15 C14 C19 . . 119.22(18) ?
C15 C14 P . . 123.30(13) ?
C19 C14 P . . 117.40(16) ?
C14 C15 C16 . . 120.55(19) ?
C14 C15 H15A . . 119.7 ?
C16 C15 H15A . . 119.7 ?
C17 C16 C15 . . 119.5(2) ?
C17 C16 H16A . . 120.3 ?
C15 C16 H16A . . 120.3 ?
C18 C17 C16 . . 120.3(2) ?
C18 C17 H17A . . 119.8 ?
C16 C17 H17A . . 119.8 ?
C17 C18 C19 . . 120.8(2) ?
C17 C18 H18A . . 119.6 ?
C19 C18 H18A . . 119.6 ?
C18 C19 C14 . . 119.6(2) ?
C18 C19 H19A . . 120.2 ?
C14 C19 H19A . . 120.2 ?
C25 C20 C21 . . 119.38(18) ?
C25 C20 P . . 122.57(13) ?
C21 C20 P . . 118.05(15) ?
C22 C21 C20 . . 119.3(2) ?
C22 C21 H21A . . 120.3 ?
C20 C21 H21A . . 120.3 ?
C23 C22 C21 . . 120.7(2) ?
C23 C22 H22A . . 119.7 ?
C21 C22 H22A . . 119.7 ?
C22 C23 C24 . . 120.4(2) ?
C22 C23 H23A . . 119.8 ?
C24 C23 H23A . . 119.8 ?
C23 C24 C25 . . 120.1(2) ?
C23 C24 H24A . . 119.9 ?
C25 C24 H24A . . 119.9 ?
C24 C25 C20 . . 119.98(19) ?
C24 C25 H25A . . 120.0 ?
C20 C25 H25A . . 120.0 ?

loop_
_geom_bond_atom_site_label_1
_geom_bond_atom_site_label_2
_geom_bond_site_symmetry_2
_geom_bond_distance
_geom_bond_publ_flag
P O2 . 1.4675(14) ?
P O1 . 1.6138(15) ?
P C14 . 1.7835(18) ?
P C20 . 1.7948(18) ?
O1 C1 . 1.392(2) ?
N1 N2 . 1.335(2) ?
N1 C7 . 1.357(2) ?
N2 N3 . 1.337(2) ?
N2 C2 . 1.427(2) ?
N3 C12 . 1.351(3) ?
C1 C2 . 1.382(3) ?
C1 C6 . 1.387(3) ?
C2 C3 . 1.392(3) ?
C3 C4 . 1.385(3) ?
C3 H3B . 0.9300 ?
C4 C5 . 1.371(4) ?
C4 C13 . 1.515(3) ?
C5 C6 . 1.385(3) ?
C5 H5A . 0.9300 ?
C6 H6A . 0.9300 ?
C7 C12 . 1.394(3) ?
C7 C8 . 1.420(3) ?
C8 C9 . 1.365(4) ?
C8 H8A . 0.9300 ?
C9 C10 . 1.407(4) ?
C9 H9A . 0.9300 ?
C10 C11 . 1.357(4) ?
C10 H10A . 0.9300 ?
C11 C12 . 1.410(3) ?
C11 H11A . 0.9300 ?
C13 H13A . 0.9600 ?
C13 H13B . 0.9600 ?
C13 H13C . 0.9600 ?
C14 C15 . 1.380(3) ?
C14 C19 . 1.391(3) ?
C15 C16 . 1.385(3) ?
C15 H15A . 0.9300 ?
C16 C17 . 1.377(4) ?
C16 H16A . 0.9300 ?
C17 C18 . 1.362(4) ?
C17 H17A . 0.9300 ?
C18 C19 . 1.379(4) ?
C18 H18A . 0.9300 ?
C19 H19A . 0.9300 ?
C20 C25 . 1.392(3) ?
C20 C21 . 1.393(3) ?
C21 C22 . 1.392(4) ?
C21 H21A . 0.9300 ?
C22 C23 . 1.359(4) ?
C22 H22A . 0.9300 ?
C23 C24 . 1.376(4) ?
C23 H23A . 0.9300 ?
C24 C25 . 1.381(3) ?
C24 H24A . 0.9300 ?
C25 H25A . 0.9300 ?

loop_
_geom_torsion_atom_site_label_1
_geom_torsion_atom_site_label_2
_geom_torsion_atom_site_label_3
_geom_torsion_atom_site_label_4
_geom_torsion_site_symmetry_1
_geom_torsion_site_symmetry_2
_geom_torsion_site_symmetry_3
_geom_torsion_site_symmetry_4
_geom_torsion
_geom_torsion_publ_flag
O2 P O1 C1 . . . . 69.76(16) ?
C14 P O1 C1 . . . . -167.96(14) ?
C20 P O1 C1 . . . . -54.64(15) ?
C7 N1 N2 N3 . . . . -0.5(2) ?
C7 N1 N2 C2 . . . . 179.47(16) ?
N1 N2 N3 C12 . . . . 0.5(2) ?
C2 N2 N3 C12 . . . . -179.50(16) ?
P O1 C1 C2 . . . . 145.53(15) ?
P O1 C1 C6 . . . . -36.9(2) ?
C6 C1 C2 C3 . . . . 2.4(3) ?
O1 C1 C2 C3 . . . . -179.93(17) ?
C6 C1 C2 N2 . . . . -174.01(18) ?
O1 C1 C2 N2 . . . . 3.7(3) ?
N1 N2 C2 C1 . . . . -47.2(3) ?
N3 N2 C2 C1 . . . . 132.8(2) ?
N1 N2 C2 C3 . . . . 136.33(19) ?
N3 N2 C2 C3 . . . . -43.7(2) ?
C1 C2 C3 C4 . . . . -0.9(3) ?
N2 C2 C3 C4 . . . . 175.64(18) ?
C2 C3 C4 C5 . . . . -1.0(3) ?
C2 C3 C4 C13 . . . . -179.0(2) ?
C3 C4 C5 C6 . . . . 1.4(4) ?
C13 C4 C5 C6 . . . . 179.3(3) ?
C4 C5 C6 C1 . . . . 0.1(4) ?
C2 C1 C6 C5 . . . . -2.0(3) ?
O1 C1 C6 C5 . . . . -179.60(18) ?
N2 N1 C7 C12 . . . . 0.33(19) ?
N2 N1 C7 C8 . . . . -178.8(2) ?
N1 C7 C8 C9 . . . . 179.6(2) ?
C12 C7 C8 C9 . . . . 0.6(3) ?
C7 C8 C9 C10 . . . . 0.0(4) ?
C8 C9 C10 C11 . . . . 0.2(5) ?
C9 C10 C11 C12 . . . . -0.8(4) ?
N2 N3 C12 C7 . . . . -0.3(2) ?
N2 N3 C12 C11 . . . . -179.8(2) ?
N1 C7 C12 N3 . . . . 0.0(2) ?
C8 C7 C12 N3 . . . . 179.2(2) ?
N1 C7 C12 C11 . . . . 179.55(19) ?
C8 C7 C12 C11 . . . . -1.2(3) ?
C10 C11 C12 N3 . . . . -179.2(2) ?
C10 C11 C12 C7 . . . . 1.3(3) ?
O2 P C14 C15 . . . . 169.14(18) ?
O1 P C14 C15 . . . . 45.41(19) ?
C20 P C14 C15 . . . . -64.59(19) ?
O2 P C14 C19 . . . . -14.0(2) ?
O1 P C14 C19 . . . . -137.76(18) ?
C20 P C14 C19 . . . . 112.24(19) ?
C19 C14 C15 C16 . . . . -0.2(3) ?
P C14 C15 C16 . . . . 176.57(17) ?
C14 C15 C16 C17 . . . . 0.7(4) ?
C15 C16 C17 C18 . . . . -1.6(4) ?
C16 C17 C18 C19 . . . . 2.1(5) ?
C17 C18 C19 C14 . . . . -1.6(5) ?
C15 C14 C19 C18 . . . . 0.6(4) ?
P C14 C19 C18 . . . . -176.3(2) ?
O2 P C20 C25 . . . . -151.46(15) ?
O1 P C20 C25 . . . . -25.08(17) ?
C14 P C20 C25 . . . . 81.63(17) ?
O2 P C20 C21 . . . . 29.44(18) ?
O1 P C20 C21 . . . . 155.82(14) ?
C14 P C20 C21 . . . . -97.47(16) ?
C25 C20 C21 C22 . . . . 1.0(3) ?
P C20 C21 C22 . . . . -179.91(17) ?
C20 C21 C22 C23 . . . . 1.2(3) ?
C21 C22 C23 C24 . . . . -1.4(4) ?
C22 C23 C24 C25 . . . . -0.6(4) ?
C23 C24 C25 C20 . . . . 2.7(3) ?
C21 C20 C25 C24 . . . . -2.9(3) ?
P C20 C25 C24 . . . . 178.04(16) ?

loop_
_cod_related_entry_id
_cod_related_entry_database
_cod_related_entry_code
1 ChemSpider 24742977
